data_7153811
loop_
_publ_author_name
'Liu, Dandan'
'Ai, Long'
'Li, Fan'
'Zhao, Annan'
'Chen, Jingbo'
'Zhang, Hongbin'
'Liu, Jianping'

_publ_section_title
;
 Total synthesis of lycorine-type alkaloids by cyclopropyl ring-opening
 rearrangement.
;
_journal_issue 20
_journal_name_full 'Organic &amp; biomolecular chemistry'
_journal_page_first 3191
_journal_page_last 3200
_journal_paper_doi 10.1039/c4ob00126e
_journal_volume 12
_journal_year 2014
_chemical_formula_moiety 'C16 H15 N O3'
_chemical_formula_sum 'C16 H15 N O3'
_chemical_formula_weight 269.29
_chemical_name_systematic
; 
 ? 
;
_space_group_IT_number 14
_symmetry_cell_setting monoclinic
_symmetry_space_group_name_Hall '-P 2ybc'
_symmetry_space_group_name_H-M 'P 1 21/c 1'
_atom_sites_solution_hydrogens geom
_atom_sites_solution_primary direct
_atom_sites_solution_secondary difmap
_audit_creation_method SHELXL-97
_cell_angle_alpha 90.00
_cell_angle_beta 112.7060(10)
_cell_angle_gamma 90.00
_cell_formula_units_Z 4
_cell_length_a 10.3180(11)
_cell_length_b 12.8037(14)
_cell_length_c 10.6038(11)
_cell_measurement_reflns_used 2330
_cell_measurement_temperature 273(2)
_cell_measurement_theta_max 28.43
_cell_measurement_theta_min 2.60
_cell_volume 1292.3(2)
_computing_cell_refinement 'Bruker apex II'
_computing_data_collection 'Bruker apex II'
_computing_data_reduction 'Bruker SAINT'
_computing_molecular_graphics 'Bruker SHELXTL'
_computing_publication_material 'Bruker SHELXTL'
_computing_structure_refinement 'SHELXL-97 (Sheldrick, 1997)'
_computing_structure_solution 'SHELXS-97 (Sheldrick, 1990)'
_diffrn_ambient_temperature 273(2)
_diffrn_detector_area_resol_mean no
_diffrn_measured_fraction_theta_full 0.988
_diffrn_measured_fraction_theta_max 0.935
_diffrn_measurement_device_type no
_diffrn_measurement_method no
_diffrn_radiation_monochromator graphite
_diffrn_radiation_source 'fine-focus sealed tube'
_diffrn_radiation_type MoK\a
_diffrn_radiation_wavelength 0.71073
_diffrn_reflns_av_R_equivalents 0.0201
_diffrn_reflns_av_sigmaI/netI 0.0196
_diffrn_reflns_limit_h_max 13
_diffrn_reflns_limit_h_min -13
_diffrn_reflns_limit_k_max 16
_diffrn_reflns_limit_k_min -17
_diffrn_reflns_limit_l_max 14
_diffrn_reflns_limit_l_min -13
_diffrn_reflns_number 10853
_diffrn_reflns_theta_full 27.50
_diffrn_reflns_theta_max 28.43
_diffrn_reflns_theta_min 2.14
_diffrn_standards_decay_% no
_diffrn_standards_interval_count no
_diffrn_standards_interval_time no
_diffrn_standards_number no
_exptl_absorpt_coefficient_mu 0.096
_exptl_absorpt_correction_T_max 1.000000
_exptl_absorpt_correction_T_min 0.815364
_exptl_absorpt_correction_type multi-scan
_exptl_absorpt_process_details sadabs
_exptl_crystal_colour colourless
_exptl_crystal_density_diffrn 1.384
_exptl_crystal_density_method 'not measured'
_exptl_crystal_description irregular
_exptl_crystal_F_000 568
_exptl_crystal_size_max 0.35
_exptl_crystal_size_mid 0.28
_exptl_crystal_size_min 0.18
_refine_diff_density_max 0.208
_refine_diff_density_min -0.165
_refine_diff_density_rms 0.030
_refine_ls_extinction_coef 0.017(2)
_refine_ls_extinction_expression Fc^*^=kFc[1+0.001xFc^2^\l^3^/sin(2\q)]^-1/4^
_refine_ls_extinction_method SHELXL
_refine_ls_goodness_of_fit_ref 1.020
_refine_ls_hydrogen_treatment mixed
_refine_ls_matrix_type full
_refine_ls_number_parameters 182
_refine_ls_number_reflns 3037
_refine_ls_number_restraints 0
_refine_ls_restrained_S_all 1.020
_refine_ls_R_factor_all 0.0553
_refine_ls_R_factor_gt 0.0405
_refine_ls_shift/su_max 0.000
_refine_ls_shift/su_mean 0.000
_refine_ls_structure_factor_coef Fsqd
_refine_ls_weighting_details 'calc w=1/[\s^2^(Fo^2^)+(0.0550P)^2^+0.2196P] where P=(Fo^2^+2Fc^2^)/3'
_refine_ls_weighting_scheme calc
_refine_ls_wR_factor_gt 0.1058
_refine_ls_wR_factor_ref 0.1153
_reflns_number_gt 2330
_reflns_number_total 3037
_reflns_threshold_expression >2sigma(I)
_cod_data_source_file c4ob00126e2.cif
_cod_data_source_block 070906a_0m
_cod_depositor_comments
;
The following automatic conversions were performed:

'_symmetry_cell_setting' value 'Monoclinic' changed to 'monoclinic'
according to
/usr/data/users/saulius/crontab/automatic-downloads/current/RSC/lib/dictionaries/cif_core.dic
dictionary named 'cif_core.dic' version 2.4.2 from
2011-04-26.

'_exptl_absorpt_correction_type' value 'Multi-scan'
changed to 'multi-scan' according to
/usr/data/users/saulius/crontab/automatic-downloads/current/RSC/lib/dictionaries/cif_core.dic
dictionary named 'cif_core.dic' version 2.4.2 from 2011-04-26.

Automatic conversion script
Id: cif_fix_values 2281 2013-09-26 08:29:07Z andrius 
;
_cod_original_sg_symbol_H-M P2(1)/c
_cod_database_code 7153811

loop_
_symmetry_equiv_pos_as_xyz
'x, y, z'
'-x, y+1/2, -z+1/2'
'-x, -y, -z'
'x, -y-1/2, z-1/2'

loop_
_atom_site_label
_atom_site_type_symbol
_atom_site_fract_x
_atom_site_fract_y
_atom_site_fract_z
_atom_site_U_iso_or_equiv
_atom_site_adp_type
_atom_site_occupancy
_atom_site_symmetry_multiplicity
_atom_site_calc_flag
_atom_site_refinement_flags
C1 C 0.37763(16) 0.15151(14) 0.41147(18) 0.0653(4) Uani 1 1 d .
H1A H 0.3046 0.0987 0.3854 0.078 Uiso 1 1 calc R
H1B H 0.3390 0.2144 0.3597 0.078 Uiso 1 1 calc R
C2 C 0.60897(14) 0.12726(11) 0.50273(14) 0.0472(3) Uani 1 1 d .
C3 C 0.56778(14) 0.16081(11) 0.60524(15) 0.0484(3) Uani 1 1 d .
C4 C 0.66293(15) 0.17542(11) 0.73616(15) 0.0497(3) Uani 1 1 d .
H4 H 0.6344 0.1986 0.8045 0.060 Uiso 1 1 calc R
C5 C 0.80529(14) 0.15436(10) 0.76418(13) 0.0405(3) Uani 1 1 d .
C6 C 0.84655(13) 0.12162(9) 0.65943(12) 0.0376(3) Uani 1 1 d .
C7 C 0.74628(14) 0.10804(11) 0.52580(14) 0.0455(3) Uani 1 1 d .
H7 H 0.7727 0.0866 0.4554 0.055 Uiso 1 1 calc R
C8 C 0.99888(13) 0.10156(10) 0.68672(12) 0.0380(3) Uani 1 1 d .
H8 H 1.0224 0.1379 0.6170 0.046 Uiso 1 1 calc R
C9 C 1.09737(13) 0.13911(10) 0.82620(13) 0.0400(3) Uani 1 1 d .
H9 H 1.1194 0.2137 0.8280 0.048 Uiso 1 1 calc R
C10 C 0.91284(14) 0.16815(11) 0.90859(14) 0.0477(3) Uani 1 1 d .
H10A H 0.9353 0.2416 0.9264 0.057 Uiso 1 1 calc R
H10B H 0.8743 0.1434 0.9733 0.057 Uiso 1 1 calc R
C11 C 1.04027(14) -0.01392(11) 0.68850(13) 0.0431(3) Uani 1 1 d .
C12 C 1.18681(14) -0.02720(11) 0.78667(15) 0.0504(4) Uani 1 1 d .
H12 H 1.2168 -0.0956 0.8296 0.060 Uiso 1 1 calc R
C13 C 1.22686(14) 0.07056(11) 0.87571(14) 0.0465(3) Uani 1 1 d .
C14 C 1.29821(15) 0.04952(13) 0.78141(17) 0.0596(4) Uani 1 1 d .
H14A H 1.3956 0.0274 0.8210 0.072 Uiso 1 1 calc R
H14B H 1.2743 0.0935 0.7011 0.072 Uiso 1 1 calc R
C15 C 1.15676(16) 0.11622(13) 1.05885(14) 0.0554(4) Uani 1 1 d .
H15A H 1.1385 0.0746 1.1267 0.067 Uiso 1 1 calc R
H15B H 1.1743 0.1879 1.0907 0.067 Uiso 1 1 calc R
C16 C 1.28196(16) 0.07186(13) 1.03086(15) 0.0568(4) Uani 1 1 d .
H16A H 1.3639 0.1165 1.0692 0.068 Uiso 1 1 calc R
H16B H 1.3060 0.0021 1.0682 0.068 Uiso 1 1 calc R
N1 N 1.03889(11) 0.11034(9) 0.92611(10) 0.0420(3) Uani 1 1 d .
O1 O 0.42412(11) 0.17266(10) 0.55442(12) 0.0688(3) Uani 1 1 d .
O2 O 0.49283(11) 0.11593(10) 0.38237(11) 0.0709(4) Uani 1 1 d .
O3 O 0.96187(11) -0.08266(8) 0.62355(11) 0.0609(3) Uani 1 1 d .

loop_
_atom_site_aniso_label
_atom_site_aniso_U_11
_atom_site_aniso_U_22
_atom_site_aniso_U_33
_atom_site_aniso_U_23
_atom_site_aniso_U_13
_atom_site_aniso_U_12
C1 0.0439(8) 0.0769(11) 0.0679(11) 0.0109(9) 0.0137(7) 0.0091(8)
C2 0.0436(7) 0.0495(8) 0.0446(7) 0.0032(6) 0.0126(6) 0.0030(6)
C3 0.0405(7) 0.0465(7) 0.0599(9) 0.0039(6) 0.0214(6) 0.0053(6)
C4 0.0529(8) 0.0492(8) 0.0562(9) -0.0060(6) 0.0312(7) 0.0029(6)
C5 0.0456(7) 0.0363(6) 0.0429(7) -0.0034(5) 0.0208(6) -0.0034(5)
C6 0.0403(7) 0.0363(6) 0.0382(7) 0.0008(5) 0.0174(5) -0.0011(5)
C7 0.0458(7) 0.0530(8) 0.0393(7) 0.0005(6) 0.0182(6) 0.0043(6)
C8 0.0402(7) 0.0420(7) 0.0359(6) 0.0028(5) 0.0192(5) -0.0011(5)
C9 0.0407(7) 0.0386(6) 0.0418(7) -0.0004(5) 0.0174(5) -0.0061(5)
C10 0.0525(8) 0.0529(8) 0.0431(7) -0.0128(6) 0.0243(6) -0.0090(6)
C11 0.0472(7) 0.0459(7) 0.0420(7) -0.0033(6) 0.0236(6) 0.0005(6)
C12 0.0498(8) 0.0486(8) 0.0525(8) 0.0020(6) 0.0196(6) 0.0071(6)
C13 0.0405(7) 0.0488(8) 0.0479(8) 0.0025(6) 0.0143(6) -0.0022(6)
C14 0.0414(8) 0.0757(11) 0.0637(10) 0.0040(8) 0.0226(7) 0.0041(7)
C15 0.0590(9) 0.0634(9) 0.0387(7) -0.0053(6) 0.0131(7) -0.0103(7)
C16 0.0523(8) 0.0606(9) 0.0466(8) 0.0020(7) 0.0070(6) -0.0057(7)
N1 0.0448(6) 0.0482(6) 0.0335(6) -0.0038(4) 0.0156(5) -0.0071(5)
O1 0.0424(6) 0.0876(9) 0.0756(8) 0.0017(6) 0.0220(5) 0.0132(5)
O2 0.0440(6) 0.1023(10) 0.0539(7) -0.0040(6) 0.0052(5) 0.0113(6)
O3 0.0601(6) 0.0513(6) 0.0702(7) -0.0181(5) 0.0239(5) -0.0044(5)

loop_
_atom_type_symbol
_atom_type_description
_atom_type_scat_dispersion_real
_atom_type_scat_dispersion_imag
_atom_type_scat_source
C C 0.0033 0.0016 'International Tables Vol C Tables 4.2.6.8 and 6.1.1.4'
H H 0.0000 0.0000 'International Tables Vol C Tables 4.2.6.8 and 6.1.1.4'
N N 0.0061 0.0033 'International Tables Vol C Tables 4.2.6.8 and 6.1.1.4'
O O 0.0106 0.0060 'International Tables Vol C Tables 4.2.6.8 and 6.1.1.4'

loop_
_geom_angle_atom_site_label_1
_geom_angle_atom_site_label_2
_geom_angle_atom_site_label_3
_geom_angle
O2 C1 O1 109.05(12)
O2 C1 H1A 109.9
O1 C1 H1A 109.9
O2 C1 H1B 109.9
O1 C1 H1B 109.9
H1A C1 H1B 108.3
C7 C2 C3 121.97(13)
C7 C2 O2 128.16(13)
C3 C2 O2 109.86(12)
C4 C3 O1 128.64(13)
C4 C3 C2 121.54(13)
O1 C3 C2 109.79(13)
C3 C4 C5 117.99(12)
C3 C4 H4 121.0
C5 C4 H4 121.0
C6 C5 C4 120.16(12)
C6 C5 C10 120.59(12)
C4 C5 C10 119.25(12)
C5 C6 C7 120.42(12)
C5 C6 C8 120.89(11)
C7 C6 C8 118.68(11)
C2 C7 C6 117.89(12)
C2 C7 H7 121.1
C6 C7 H7 121.1
C6 C8 C9 113.01(10)
C6 C8 C11 115.51(10)
C9 C8 C11 102.41(10)
C6 C8 H8 108.5
C9 C8 H8 108.5
C11 C8 H8 108.5
N1 C9 C13 99.17(10)
N1 C9 C8 108.69(10)
C13 C9 C8 108.95(11)
N1 C9 H9 113.0
C13 C9 H9 113.0
C8 C9 H9 113.0
N1 C10 C5 110.00(10)
N1 C10 H10A 109.7
C5 C10 H10A 109.7
N1 C10 H10B 109.7
C5 C10 H10B 109.7
H10A C10 H10B 108.2
O3 C11 C12 126.37(13)
O3 C11 C8 124.71(12)
C12 C11 C8 108.85(11)
C11 C12 C13 107.50(11)
C11 C12 C14 118.66(12)
C13 C12 C14 57.84(9)
C11 C12 H12 118.9
C13 C12 H12 118.9
C14 C12 H12 118.9
C14 C13 C9 118.35(12)
C14 C13 C16 131.22(13)
C9 C13 C16 106.29(12)
C14 C13 C12 61.20(10)
C9 C13 C12 105.62(11)
C16 C13 C12 125.30(12)
C13 C14 C12 60.96(9)
C13 C14 H14A 117.7
C12 C14 H14A 117.7
C13 C14 H14B 117.7
C12 C14 H14B 117.7
H14A C14 H14B 114.8
N1 C15 C16 104.05(11)
N1 C15 H15A 110.9
C16 C15 H15A 110.9
N1 C15 H15B 110.9
C16 C15 H15B 110.9
H15A C15 H15B 109.0
C13 C16 C15 102.80(11)
C13 C16 H16A 111.2
C15 C16 H16A 111.2
C13 C16 H16B 111.2
C15 C16 H16B 111.2
H16A C16 H16B 109.1
C10 N1 C9 112.49(10)
C10 N1 C15 118.01(11)
C9 N1 C15 105.24(10)
C3 O1 C1 105.33(11)
C2 O2 C1 105.51(12)

loop_
_geom_bond_atom_site_label_1
_geom_bond_atom_site_label_2
_geom_bond_distance
C1 O2 1.4138(19)
C1 O1 1.428(2)
C1 H1A 0.9700
C1 H1B 0.9700
C2 C7 1.3639(19)
C2 C3 1.380(2)
C2 O2 1.3802(16)
C3 C4 1.369(2)
C3 O1 1.3762(17)
C4 C5 1.4076(19)
C4 H4 0.9300
C5 C6 1.3986(17)
C5 C10 1.5151(18)
C6 C7 1.4059(17)
C6 C8 1.5063(17)
C7 H7 0.9300
C8 C9 1.5136(17)
C8 C11 1.5372(18)
C8 H8 0.9800
C9 N1 1.4545(16)
C9 C13 1.5131(18)
C9 H9 0.9800
C10 N1 1.4448(17)
C10 H10A 0.9700
C10 H10B 0.9700
C11 O3 1.2138(16)
C11 C12 1.4777(19)
C12 C13 1.526(2)
C12 C14 1.529(2)
C12 H12 0.9800
C13 C14 1.477(2)
C13 C16 1.519(2)
C14 H14A 0.9700
C14 H14B 0.9700
C15 N1 1.4645(16)
C15 C16 1.541(2)
C15 H15A 0.9700
C15 H15B 0.9700
C16 H16A 0.9700
C16 H16B 0.9700
